data_2310622
loop_
_publ_author_name
'Krogh-Moe, J.'

_publ_section_title
;
 Least-squares refinement of the crystal structure of potassium
 pentaborate
;
_journal_name_full 'Acta Crystallographica (1,1948-23,1967)'
_journal_page_first 1088
_journal_page_last 1089
_journal_volume 18
_journal_year 1965
_chemical_formula_sum 'B10 K2 O16'
_chemical_name_systematic 'K2 O (B2 O3)5'
_space_group_IT_number 61
_symmetry_space_group_name_Hall '-P 2ac 2ab'
_symmetry_space_group_name_H-M 'P b c a'
_cell_angle_alpha 90
_cell_angle_beta 90
_cell_angle_gamma 90
_cell_formula_units_Z 4
_cell_length_a 7.418
_cell_length_b 11.702
_cell_length_c 14.745
_cell_volume 1279.946
_citation_journal_id_ASTM ACCRA9
_cod_data_source_file Krogh-Moe_ACCRA9_1965_1892.cif
_cod_data_source_block B10K2O16
_cod_database_code 2310622

loop_
_symmetry_equiv_pos_as_xyz
x,y,z
-x+1/2,-y,z+1/2
x+1/2,-y+1/2,-z
-x,y+1/2,-z+1/2
-x,-y,-z
x-1/2,y,-z-1/2
-x-1/2,y-1/2,z
x,-y-1/2,z-1/2

loop_
_atom_site_label
_atom_site_type_symbol
_atom_site_fract_x
_atom_site_fract_y
_atom_site_fract_z
_atom_site_occupancy
_atom_site_U_iso_or_equiv
B1 B+3 0.5578 0.275 0.1271 1 0.0
O4 O-2 0.4459 0.367 0.168 1 0.0
O3 O-2 0.6391 0.212 0.1969 1 0.0
B5 B+3 0.5857 0.1034 0.2136 1 0.0
K1 K+1 0.072 0.2943 0.1207 1 0.0
O1 O-2 0.3098 0.0252 0.0255 1 0.0
O8 O-2 0.9045 0.0164 0.0879 1 0.0
B2 B+3 0.4139 0.0904 0.0806 1 0.0
O6 O-2 0.1179 0.0636 0.1977 1 0.0
B3 B+3 0.477 0.4791 0.1548 1 0.0
O7 O-2 0.4987 0.0353 0.1536 1 0.0
B4 B+3 0.7045 0.4355 0.0435 1 0.0
O5 O-2 0.691 0.3256 0.0653 1 0.0
O2 O-2 0.4364 0.2051 0.0709 1 0.0
